data_4086555
loop_
_publ_author_name
'Batke, Sonja'
'Sietzen, Malte'
'Merz, Lukas'
'Wadepohl, Hubert'
'Ballmann, Joachim'

_publ_section_title
;
 Closely Related Benzylene-Linked Diamidophosphine Scaffolds and Their
 Zirconium and Hafnium Complexes: How Small Changes of the Ligand Result
 in Different Complex Stabilities and Reactivities
;
_journal_issue 13
_journal_name_full Organometallics
_journal_page_first 2294
_journal_paper_doi 10.1021/acs.organomet.6b00384
_journal_volume 35
_journal_year 2016
_chemical_formula_moiety 'C32 H27 I2 N2 P Ti'
_chemical_formula_sum 'C32 H27 I2 N2 P Ti'
_chemical_formula_weight 772.22
_chemical_properties_physical 'air-sensitive, moisture-sensitive'
_space_group_crystal_system monoclinic
_space_group_IT_number 14
_space_group_name_Hall '-P 2ybc'
_space_group_name_H-M_alt 'P 1 21/c 1'
_symmetry_cell_setting monoclinic
_symmetry_Int_Tables_number 14
_symmetry_space_group_name_Hall '-P 2ybc'
_symmetry_space_group_name_H-M 'P 1 21/c 1'
_atom_sites_solution_hydrogens geom
_atom_sites_solution_primary iterative
_atom_sites_solution_secondary difmap
_audit_block_code ba_sb54
_audit_creation_date 2016-03-23
_audit_creation_method
;
Olex2 1.2
(compiled 2016.02.16 svn.r3265 for OlexSys, GUI svn.r5155)
;
_audit_update_record '23.03.2016 17:20:16 CET UTC+01:00  encif 1.40'
_cell_angle_alpha 90
_cell_angle_beta 102.2165(7)
_cell_angle_gamma 90
_cell_formula_units_Z 4
_cell_length_a 11.75732(8)
_cell_length_b 14.56140(10)
_cell_length_c 17.37463(12)
_cell_measurement_reflns_used 44819
_cell_measurement_temperature 120(1)
_cell_measurement_theta_max 32.2200
_cell_measurement_theta_min 3.3010
_cell_volume 2907.23(4)
_computing_cell_refinement 'CrysAlisPro 1.171.38.41p (Rigaku OD, 2015)'
_computing_data_collection 'CrysAlisPro 1.171.38.41p (Rigaku OD, 2015)'
_computing_data_reduction 'CrysAlisPro 1.171.38.41p (Rigaku OD, 2015)'
_computing_molecular_graphics 'Olex2 (Dolomanov et al., 2009)'
_computing_publication_material 'encif (Wadepohl, 2009-15); encifer 1.5 (CCDC, 2014)'
_computing_structure_refinement 'ShelXL (Sheldrick, 2015)'
_computing_structure_solution 'SUPERFLIP (Palatinus, 2007-2009)'
_diffrn_ambient_environment perfluoro
_diffrn_ambient_temperature 120(1)
_diffrn_detector 'CCD plate'
_diffrn_detector_area_resol_mean 7.9621
_diffrn_detector_type Eos
_diffrn_measured_fraction_theta_full 0.998
_diffrn_measured_fraction_theta_max 0.967
_diffrn_measurement_details
;
List of Runs (angles in degrees, time in seconds):

--------------------------------------------------------------------------
  1  \w      7.00  96.00   0.50   15.00    --   27.02  57.00 120.00  178
  2  \w    -42.00  48.00   0.50   15.00    --   27.02 -57.00  60.00  180
  3  \w      2.00  99.00   0.50   15.00    --   27.02  38.00  30.00  194
  4  \w      7.00  96.00   0.50   15.00    --   27.02  57.00-150.00  178
  5  \w    -20.00  69.00   0.50   15.00    --   27.02 -99.00 -90.00  178
  6  \w    -42.00  48.00   0.50   15.00    --   27.02 -57.00 -30.00  180
  7  \w    -20.00  69.00   0.50   15.00    --   27.02 -99.00-180.00  178
  8  \w     -3.00  75.00   0.50   15.00    --   27.02  77.00  30.00  156
  9  \w     -3.00  42.00   0.50   15.00    --   27.02  77.00-180.00   90
 10  \w      3.00  36.00   0.50   15.00    --   27.02  77.00 -60.00   66
 11  \w    -45.00  52.00   0.50   15.00    --   27.02 -38.00-150.00  194
 12  \w     -3.00  85.00   0.50   15.00    --   27.02  77.00  60.00  176
 13  \w     38.00  67.00   0.50   15.00    --   27.02 -99.00  30.00   58
 14  \w     14.00  90.00   0.50   15.00    --   27.02  77.00-150.00  152
 15  \w      8.00  91.00   0.50   15.00    --   27.02  38.00 -30.00  166
 16  \w      7.00  32.00   0.50   15.00    --   27.02  57.00-180.00   50
 17  \w      2.00  28.00   0.50   15.00    --   27.02  38.00-180.00   52
;
_diffrn_measurement_device 'four-circle diffractometer'
_diffrn_measurement_device_type 'Agilent SuperNova, Dual, Cu at zero, Eos'
_diffrn_measurement_method '\w scans'
_diffrn_measurement_specimen_support 'polyimid foil'
_diffrn_orient_matrix_type 'CrysAlisPro convention (1999,Acta A55,543-557)'
_diffrn_orient_matrix_UB_11 0.0077882000
_diffrn_orient_matrix_UB_12 -0.0435428000
_diffrn_orient_matrix_UB_13 -0.0164378000
_diffrn_orient_matrix_UB_21 -0.0103281000
_diffrn_orient_matrix_UB_22 0.0198797000
_diffrn_orient_matrix_UB_23 -0.0381162000
_diffrn_orient_matrix_UB_31 0.0603532000
_diffrn_orient_matrix_UB_32 0.0090448000
_diffrn_orient_matrix_UB_33 0.0046218000
_diffrn_radiation_monochromator mirror
_diffrn_radiation_probe x-ray
_diffrn_radiation_type 'Mo K\a'
_diffrn_radiation_wavelength 0.71073
_diffrn_reflns_av_R_equivalents 0.0297
_diffrn_reflns_av_unetI/netI 0.0169
_diffrn_reflns_Laue_measured_fraction_full 0.998
_diffrn_reflns_Laue_measured_fraction_max 0.967
_diffrn_reflns_limit_h_max 17
_diffrn_reflns_limit_h_min -17
_diffrn_reflns_limit_k_max 21
_diffrn_reflns_limit_k_min -21
_diffrn_reflns_limit_l_max 26
_diffrn_reflns_limit_l_min -25
_diffrn_reflns_number 87824
_diffrn_reflns_point_group_measured_fraction_full 0.998
_diffrn_reflns_point_group_measured_fraction_max 0.967
_diffrn_reflns_theta_full 25.242
_diffrn_reflns_theta_max 32.364
_diffrn_reflns_theta_min 3.009
_diffrn_source 'microfocus X-Ray tube'
_diffrn_source_type 'Agilent SuperNova (Mo) X-ray Source'
_exptl_absorpt_coefficient_mu 2.498
_exptl_absorpt_correction_T_max 0.883
_exptl_absorpt_correction_T_min 0.769
_exptl_absorpt_correction_type gaussian
_exptl_absorpt_process_details
;
CrysAlisPro 1.171.38.41p (Rigaku Oxford Diffraction, 2015)
Numerical absorption correction based on gaussian integration over
            a multifaceted crystal model
Empirical absorption correction using spherical harmonics,
 implemented in SCALE3 ABSPACK scaling algorithm.
;
_exptl_crystal_colour black
_exptl_crystal_colour_primary black
_exptl_crystal_density_diffrn 1.764
_exptl_crystal_description irregular
_exptl_crystal_F_000 1504
_exptl_crystal_size_max 0.168
_exptl_crystal_size_mid 0.112
_exptl_crystal_size_min 0.062
_refine_diff_density_max 0.977
_refine_diff_density_min -0.708
_refine_diff_density_rms 0.086
_refine_ls_extinction_method none
_refine_ls_goodness_of_fit_ref 1.096
_refine_ls_hydrogen_treatment constr
_refine_ls_matrix_type full
_refine_ls_number_parameters 343
_refine_ls_number_reflns 10053
_refine_ls_number_restraints 0
_refine_ls_restrained_S_all 1.096
_refine_ls_R_factor_all 0.0264
_refine_ls_R_factor_gt 0.0228
_refine_ls_shift/su_max 0.003
_refine_ls_shift/su_mean 0.000
_refine_ls_structure_factor_coef Fsqd
_refine_ls_weighting_details 'w=1/[\s^2^(Fo^2^)+(0.0229P)^2^+2.5687P] where P=(Fo^2^+2Fc^2^)/3'
_refine_ls_weighting_scheme calc
_refine_ls_wR_factor_gt 0.0547
_refine_ls_wR_factor_ref 0.0560
_reflns_Friedel_coverage 0.000
_reflns_number_gt 9262
_reflns_number_total 10053
_reflns_threshold_expression 'I > 2\s(I)'
_cod_data_source_file om6b00384_si_002.cif
_cod_data_source_block ba_sb54
_cod_depositor_comments 'Adding full bibliography for 4086549--4086572.cif.'
_cod_original_cell_volume 2907.23(3)
_cod_original_sg_symbol_H-M 'P 21/c'
_cod_database_code 4086555
_audit_block_refno 2685
_audit_block_usercomment 'sb442, irregular, black'
_chemical_oxdiff_formula 'C32 H27 I2 Ti P N2'
_chemical_oxdiff_usercomment 'sb442, irregular, black'
_shelx_space_group_comment
;
The symmetry employed for this shelxl refinement is uniquely defined
by the following loop, which should always be used as a source of
symmetry information in preference to the above space-group names.
They are only intended as comments.
;
_shelx_estimated_absorpt_t_max 0.788
_shelx_estimated_absorpt_t_min 0.788
_reflns_odcompleteness_completeness 99.86
_reflns_odcompleteness_iscentric 1
_reflns_odcompleteness_theta 30.44
_shelxl_version_number 2014/7
_olex2_refinement_description
;
1. Fixed Uiso
 At 1.2 times of:
  All C(H) groups, All C(H,H) groups
2.a Secondary CH2 refined with riding coordinates:
 C1(H1A,H1B), C14(H14A,H14B)
2.b Aromatic/amide H refined with riding coordinates:
 C4(H4), C5(H5), C6(H6), C7(H7), C9(H9), C10(H10), C11(H11), C12(H12),
 C13(H13), C17(H17), C18(H18), C19(H19), C20(H20), C22(H22), C23(H23), C24(H24),
  C25(H25), C26(H26), C28(H28), C29(H29), C30(H30), C31(H31), C32(H32)
;
_olex2_submission_special_instructions 'No special instructions were received'
_oxdiff_exptl_absorpt_empirical_details
;
Empirical correction (ABSPACK) includes:
- Absorption correction using spherical harmonics
- Frame scaling
- Detector area scaling
;
_oxdiff_exptl_absorpt_empirical_full_max 1.086
_oxdiff_exptl_absorpt_empirical_full_min 0.888
_cell_oxdiff_length_a 11.75684(9)
_cell_oxdiff_length_b 14.56072(12)
_cell_oxdiff_length_c 17.37480(19)
_cell_oxdiff_angle_alpha 89.9887(8)
_cell_oxdiff_angle_beta 102.1955(8)
_cell_oxdiff_angle_gamma 90.0293(7)
_cell_oxdiff_volume 2907.23(5)
_cell_oxdiff_measurement_reflns_used 44819

loop_
_symmetry_equiv_pos_as_xyz
'x, y, z'
'-x, y+1/2, -z+1/2'
'-x, -y, -z'
'x, -y-1/2, z-1/2'

loop_
_atom_site_label
_atom_site_type_symbol
_atom_site_fract_x
_atom_site_fract_y
_atom_site_fract_z
_atom_site_U_iso_or_equiv
_atom_site_adp_type
_atom_site_occupancy
_atom_site_site_symmetry_order
_atom_site_calc_flag
_atom_site_refinement_flags_posn
I1 I 0.46934(2) 0.83192(2) 0.18113(2) 0.01897(3) Uani 1 1 d .
I2 I 0.22336(2) 0.93477(2) 0.01148(2) 0.02142(3) Uani 1 1 d .
Ti Ti 0.23594(2) 0.82979(2) 0.14202(2) 0.01041(5) Uani 1 1 d .
P P 0.23957(3) 0.71860(3) 0.26093(2) 0.01228(7) Uani 1 1 d .
N1 N 0.15095(11) 0.72882(9) 0.08393(8) 0.0130(2) Uani 1 1 d .
N2 N 0.15623(11) 0.90733(9) 0.20317(8) 0.0139(2) Uani 1 1 d .
C1 C 0.18021(14) 0.60987(11) 0.21659(9) 0.0159(3) Uani 1 1 d .
H1A H 0.1935 0.5599 0.2561 0.019 Uiso 1 1 calc R
H1B H 0.0956 0.6153 0.1948 0.019 Uiso 1 1 calc R
C2 C 0.24469(13) 0.59119(11) 0.15204(9) 0.0144(3) Uani 1 1 d .
C3 C 0.23143(13) 0.65330(11) 0.08890(9) 0.0136(3) Uani 1 1 d .
C4 C 0.29590(15) 0.64228(12) 0.03071(10) 0.0183(3) Uani 1 1 d .
H4 H 0.2872 0.6848 -0.0116 0.022 Uiso 1 1 calc R
C5 C 0.37288(16) 0.56910(13) 0.03470(11) 0.0233(3) Uani 1 1 d .
H5 H 0.4159 0.5611 -0.0054 0.028 Uiso 1 1 calc R
C6 C 0.38703(15) 0.50772(13) 0.09701(11) 0.0227(3) Uani 1 1 d .
H6 H 0.4400 0.4580 0.0998 0.027 Uiso 1 1 calc R
C7 C 0.32346(15) 0.51904(11) 0.15555(10) 0.0186(3) Uani 1 1 d .
H7 H 0.3340 0.4771 0.1983 0.022 Uiso 1 1 calc R
C8 C 0.04238(13) 0.71764(11) 0.03166(9) 0.0137(3) Uani 1 1 d .
C9 C 0.00726(15) 0.63233(12) -0.00276(11) 0.0209(3) Uani 1 1 d .
H9 H 0.0575 0.5807 0.0085 0.025 Uiso 1 1 calc R
C10 C -0.10080(17) 0.62302(14) -0.05334(12) 0.0267(4) Uani 1 1 d .
H10 H -0.1236 0.5650 -0.0765 0.032 Uiso 1 1 calc R
C11 C -0.17587(15) 0.69734(14) -0.07048(11) 0.0244(4) Uani 1 1 d .
H11 H -0.2502 0.6902 -0.1043 0.029 Uiso 1 1 calc R
C12 C -0.14073(15) 0.78213(13) -0.03756(11) 0.0219(3) Uani 1 1 d .
H12 H -0.1911 0.8335 -0.0495 0.026 Uiso 1 1 calc R
C13 C -0.03289(14) 0.79283(12) 0.01258(10) 0.0176(3) Uani 1 1 d .
H13 H -0.0098 0.8515 0.0342 0.021 Uiso 1 1 calc R
C14 C 0.13103(14) 0.76179(12) 0.31413(10) 0.0179(3) Uani 1 1 d .
H14A H 0.1043 0.7106 0.3434 0.022 Uiso 1 1 calc R
H14B H 0.1676 0.8086 0.3529 0.022 Uiso 1 1 calc R
C15 C 0.02780(14) 0.80360(11) 0.25889(9) 0.0158(3) Uani 1 1 d .
C16 C 0.04186(13) 0.87707(11) 0.20912(9) 0.0144(3) Uani 1 1 d .
C17 C -0.05479(15) 0.92160(12) 0.16396(10) 0.0192(3) Uani 1 1 d .
H17 H -0.0445 0.9720 0.1314 0.023 Uiso 1 1 calc R
C18 C -0.16634(15) 0.89168(13) 0.16691(11) 0.0237(4) Uani 1 1 d .
H18 H -0.2323 0.9220 0.1365 0.028 Uiso 1 1 calc R
C19 C -0.18120(16) 0.81797(14) 0.21394(13) 0.0268(4) Uani 1 1 d .
H19 H -0.2574 0.7973 0.2152 0.032 Uiso 1 1 calc R
C20 C -0.08511(15) 0.77387(13) 0.25942(12) 0.0228(3) Uani 1 1 d .
H20 H -0.0963 0.7230 0.2912 0.027 Uiso 1 1 calc R
C21 C 0.20511(14) 0.98128(11) 0.25187(9) 0.0161(3) Uani 1 1 d .
C22 C 0.29777(16) 1.03093(12) 0.23262(12) 0.0222(3) Uani 1 1 d .
H22 H 0.3225 1.0178 0.1852 0.027 Uiso 1 1 calc R
C23 C 0.35326(17) 1.09895(13) 0.28252(13) 0.0292(4) Uani 1 1 d .
H23 H 0.4169 1.1313 0.2696 0.035 Uiso 1 1 calc R
C24 C 0.3165(2) 1.12018(14) 0.35120(13) 0.0316(4) Uani 1 1 d .
H24 H 0.3561 1.1658 0.3858 0.038 Uiso 1 1 calc R
C25 C 0.2215(2) 1.07444(14) 0.36931(12) 0.0307(4) Uani 1 1 d .
H25 H 0.1944 1.0907 0.4153 0.037 Uiso 1 1 calc R
C26 C 0.16594(17) 1.00477(13) 0.32015(10) 0.0230(3) Uani 1 1 d .
H26 H 0.1016 0.9733 0.3329 0.028 Uiso 1 1 calc R
C27 C 0.36524(13) 0.69154(11) 0.33770(9) 0.0145(3) Uani 1 1 d .
C28 C 0.42374(15) 0.76505(12) 0.38072(10) 0.0196(3) Uani 1 1 d .
H28 H 0.3984 0.8262 0.3681 0.024 Uiso 1 1 calc R
C29 C 0.51874(16) 0.74872(14) 0.44181(11) 0.0241(4) Uani 1 1 d .
H29 H 0.5574 0.7987 0.4715 0.029 Uiso 1 1 calc R
C30 C 0.55739(16) 0.65948(14) 0.45957(10) 0.0237(4) Uani 1 1 d .
H30 H 0.6219 0.6486 0.5018 0.028 Uiso 1 1 calc R
C31 C 0.50244(15) 0.58659(13) 0.41616(11) 0.0220(3) Uani 1 1 d .
H31 H 0.5300 0.5258 0.4278 0.026 Uiso 1 1 calc R
C32 C 0.40635(14) 0.60242(12) 0.35517(10) 0.0183(3) Uani 1 1 d .
H32 H 0.3686 0.5522 0.3253 0.022 Uiso 1 1 calc R

loop_
_atom_site_aniso_label
_atom_site_aniso_U_11
_atom_site_aniso_U_22
_atom_site_aniso_U_33
_atom_site_aniso_U_23
_atom_site_aniso_U_13
_atom_site_aniso_U_12
I1 0.01154(5) 0.01981(5) 0.02481(6) 0.00311(4) 0.00218(4) 0.00084(3)
I2 0.02129(6) 0.02361(6) 0.01761(5) 0.00654(4) 0.00019(4) -0.00429(4)
Ti 0.00878(11) 0.01099(11) 0.01092(11) -0.00101(8) 0.00085(8) 0.00014(8)
P 0.01103(16) 0.01392(17) 0.01168(16) 0.00126(13) 0.00191(13) 0.00104(13)
N1 0.0120(5) 0.0129(6) 0.0129(5) -0.0007(4) 0.0002(4) 0.0000(4)
N2 0.0143(6) 0.0131(6) 0.0148(6) -0.0022(5) 0.0039(5) 0.0010(5)
C1 0.0150(7) 0.0150(7) 0.0173(7) 0.0019(5) 0.0025(5) -0.0027(5)
C2 0.0118(6) 0.0130(6) 0.0170(7) -0.0020(5) 0.0001(5) -0.0021(5)
C3 0.0119(6) 0.0130(7) 0.0149(6) -0.0030(5) 0.0005(5) -0.0008(5)
C4 0.0179(7) 0.0208(8) 0.0161(7) -0.0021(6) 0.0036(6) 0.0018(6)
C5 0.0211(8) 0.0257(9) 0.0243(8) -0.0058(7) 0.0073(7) 0.0035(7)
C6 0.0184(8) 0.0190(8) 0.0295(9) -0.0060(7) 0.0018(7) 0.0048(6)
C7 0.0171(7) 0.0140(7) 0.0221(8) -0.0011(6) -0.0017(6) 0.0007(6)
C8 0.0123(6) 0.0167(7) 0.0114(6) -0.0010(5) 0.0008(5) -0.0016(5)
C9 0.0197(8) 0.0161(7) 0.0234(8) -0.0002(6) -0.0031(6) -0.0027(6)
C10 0.0231(8) 0.0215(8) 0.0297(9) -0.0031(7) -0.0071(7) -0.0062(7)
C11 0.0148(7) 0.0316(9) 0.0236(8) -0.0014(7) -0.0030(6) -0.0022(7)
C12 0.0138(7) 0.0275(9) 0.0228(8) -0.0017(7) 0.0004(6) 0.0047(6)
C13 0.0143(7) 0.0196(8) 0.0179(7) -0.0035(6) 0.0015(5) 0.0018(6)
C14 0.0169(7) 0.0226(8) 0.0152(7) 0.0036(6) 0.0055(6) 0.0048(6)
C15 0.0132(6) 0.0176(7) 0.0173(7) -0.0017(6) 0.0047(5) 0.0025(5)
C16 0.0131(6) 0.0154(7) 0.0143(6) -0.0042(5) 0.0024(5) 0.0022(5)
C17 0.0188(7) 0.0194(8) 0.0183(7) -0.0029(6) 0.0016(6) 0.0065(6)
C18 0.0158(7) 0.0263(9) 0.0264(8) -0.0086(7) -0.0010(6) 0.0074(6)
C19 0.0129(7) 0.0289(9) 0.0385(10) -0.0094(8) 0.0052(7) 0.0008(7)
C20 0.0163(7) 0.0225(8) 0.0317(9) -0.0019(7) 0.0101(7) -0.0002(6)
C21 0.0176(7) 0.0127(7) 0.0168(7) -0.0018(5) 0.0006(5) 0.0026(5)
C22 0.0201(8) 0.0148(7) 0.0312(9) -0.0034(6) 0.0046(7) 0.0005(6)
C23 0.0226(9) 0.0182(8) 0.0432(11) -0.0039(8) -0.0013(8) -0.0022(7)
C24 0.0375(11) 0.0191(9) 0.0309(10) -0.0077(7) -0.0097(8) -0.0005(8)
C25 0.0456(12) 0.0234(9) 0.0202(8) -0.0074(7) 0.0003(8) 0.0015(8)
C26 0.0296(9) 0.0208(8) 0.0184(7) -0.0041(6) 0.0046(7) 0.0014(7)
C27 0.0121(6) 0.0190(7) 0.0124(6) 0.0021(5) 0.0026(5) 0.0017(5)
C28 0.0197(7) 0.0204(8) 0.0170(7) 0.0000(6) 0.0002(6) 0.0013(6)
C29 0.0200(8) 0.0308(10) 0.0182(8) -0.0027(7) -0.0031(6) -0.0002(7)
C30 0.0165(7) 0.0362(10) 0.0165(7) 0.0034(7) -0.0006(6) 0.0048(7)
C31 0.0180(7) 0.0263(9) 0.0212(8) 0.0059(6) 0.0032(6) 0.0078(6)
C32 0.0174(7) 0.0192(8) 0.0175(7) 0.0031(6) 0.0020(6) 0.0029(6)

loop_
_atom_type_symbol
_atom_type_description
_atom_type_scat_dispersion_real
_atom_type_scat_dispersion_imag
_atom_type_scat_source
C C 0.0033 0.0016 'International Tables Vol C Tables 4.2.6.8 and 6.1.1.4'
H H 0.0000 0.0000 'International Tables Vol C Tables 4.2.6.8 and 6.1.1.4'
I I -0.4742 1.8119 'International Tables Vol C Tables 4.2.6.8 and 6.1.1.4'
N N 0.0061 0.0033 'International Tables Vol C Tables 4.2.6.8 and 6.1.1.4'
P P 0.1023 0.0942 'International Tables Vol C Tables 4.2.6.8 and 6.1.1.4'
Ti Ti 0.2776 0.4457 'International Tables Vol C Tables 4.2.6.8 and 6.1.1.4'

loop_
_exptl_crystal_face_index_h
_exptl_crystal_face_index_k
_exptl_crystal_face_index_l
_exptl_crystal_face_perp_dist
-15 -7 -3 0.0514
15 7 3 0.0514
12 -8 -17 0.0532
-12 8 17 0.0532
2 -7 21 0.0429
-16 -3 0 0.0512
8 -18 1 0.0888
7 -3 -24 0.0288
-2 7 -22 0.0190
12 8 -17 0.0322
-12 14 4 0.0333
-2 -12 20 0.0491
7 13 -17 0.0318

loop_
_geom_angle_atom_site_label_1
_geom_angle_atom_site_label_2
_geom_angle_atom_site_label_3
_geom_angle
I1 Ti I2 94.420(9)
P Ti I1 87.840(12)
P Ti I2 175.591(14)
N1 Ti I1 121.85(4)
N1 Ti I2 93.51(4)
N1 Ti P 82.08(4)
N2 Ti I1 116.41(4)
N2 Ti I2 100.61(4)
N2 Ti P 81.70(4)
N2 Ti N1 118.37(6)
C1 P Ti 105.14(5)
C1 P C14 105.30(8)
C14 P Ti 106.75(5)
C27 P Ti 126.15(5)
C27 P C1 107.47(8)
C27 P C14 104.42(7)
C3 N1 Ti 106.75(9)
C8 N1 Ti 136.04(11)
C8 N1 C3 116.34(13)
C16 N2 Ti 115.57(10)
C21 N2 Ti 126.40(11)
C21 N2 C16 117.23(13)
P C1 H1A 110.7
P C1 H1B 110.7
H1A C1 H1B 108.8
C2 C1 P 105.20(10)
C2 C1 H1A 110.7
C2 C1 H1B 110.7
C3 C2 C1 118.38(14)
C7 C2 C1 122.58(15)
C7 C2 C3 118.85(15)
C2 C3 N1 120.06(14)
C4 C3 N1 119.65(14)
C4 C3 C2 120.29(15)
C3 C4 H4 120.0
C5 C4 C3 119.98(16)
C5 C4 H4 120.0
C4 C5 H5 119.9
C6 C5 C4 120.16(16)
C6 C5 H5 119.9
C5 C6 H6 120.0
C5 C6 C7 119.96(16)
C7 C6 H6 120.0
C2 C7 C6 120.76(16)
C2 C7 H7 119.6
C6 C7 H7 119.6
C9 C8 N1 121.43(14)
C9 C8 C13 118.46(15)
C13 C8 N1 120.11(14)
C8 C9 H9 119.9
C10 C9 C8 120.21(17)
C10 C9 H9 119.9
C9 C10 H10 119.5
C11 C10 C9 120.94(17)
C11 C10 H10 119.5
C10 C11 H11 120.5
C12 C11 C10 119.03(16)
C12 C11 H11 120.5
C11 C12 H12 119.6
C11 C12 C13 120.81(17)
C13 C12 H12 119.6
C8 C13 H13 119.7
C12 C13 C8 120.53(16)
C12 C13 H13 119.7
P C14 H14A 109.3
P C14 H14B 109.3
H14A C14 H14B 107.9
C15 C14 P 111.67(11)
C15 C14 H14A 109.3
C15 C14 H14B 109.3
C16 C15 C14 120.99(14)
C20 C15 C14 120.56(15)
C20 C15 C16 118.34(15)
C15 C16 N2 120.66(14)
C17 C16 N2 118.62(15)
C17 C16 C15 120.72(15)
C16 C17 H17 120.2
C18 C17 C16 119.64(17)
C18 C17 H17 120.2
C17 C18 H18 119.9
C19 C18 C17 120.15(16)
C19 C18 H18 119.9
C18 C19 H19 119.8
C18 C19 C20 120.34(17)
C20 C19 H19 119.8
C15 C20 H20 119.6
C19 C20 C15 120.76(18)
C19 C20 H20 119.6
C22 C21 N2 119.12(15)
C26 C21 N2 121.81(15)
C26 C21 C22 119.05(16)
C21 C22 H22 119.8
C23 C22 C21 120.33(18)
C23 C22 H22 119.8
C22 C23 H23 119.8
C22 C23 C24 120.44(19)
C24 C23 H23 119.8
C23 C24 H24 120.1
C23 C24 C25 119.90(18)
C25 C24 H24 120.1
C24 C25 H25 119.9
C24 C25 C26 120.20(19)
C26 C25 H25 119.9
C21 C26 H26 120.0
C25 C26 C21 119.98(19)
C25 C26 H26 120.0
C28 C27 P 117.31(12)
C32 C27 P 123.58(13)
C32 C27 C28 119.11(15)
C27 C28 H28 119.9
C29 C28 C27 120.13(17)
C29 C28 H28 119.9
C28 C29 H29 119.9
C28 C29 C30 120.14(17)
C30 C29 H29 119.9
C29 C30 H30 119.9
C31 C30 C29 120.28(16)
C31 C30 H30 119.9
C30 C31 H31 120.1
C30 C31 C32 119.87(17)
C32 C31 H31 120.1
C27 C32 H32 119.8
C31 C32 C27 120.42(16)
C31 C32 H32 119.8

loop_
_geom_bond_atom_site_label_1
_geom_bond_atom_site_label_2
_geom_bond_distance
I1 Ti 2.6841(3)
I2 Ti 2.7130(3)
Ti P 2.6182(5)
Ti N1 1.9371(13)
Ti N2 1.9244(13)
P C1 1.8330(17)
P C14 1.8378(16)
P C27 1.8120(16)
N1 C3 1.441(2)
N1 C8 1.4107(19)
N2 C16 1.439(2)
N2 C21 1.414(2)
C1 H1A 0.9900
C1 H1B 0.9900
C1 C2 1.505(2)
C2 C3 1.405(2)
C2 C7 1.393(2)
C3 C4 1.395(2)
C4 H4 0.9500
C4 C5 1.390(2)
C5 H5 0.9500
C5 C6 1.386(3)
C6 H6 0.9500
C6 C7 1.394(3)
C7 H7 0.9500
C8 C9 1.402(2)
C8 C13 1.403(2)
C9 H9 0.9500
C9 C10 1.390(2)
C10 H10 0.9500
C10 C11 1.388(3)
C11 H11 0.9500
C11 C12 1.387(3)
C12 H12 0.9500
C12 C13 1.387(2)
C13 H13 0.9500
C14 H14A 0.9900
C14 H14B 0.9900
C14 C15 1.507(2)
C15 C16 1.407(2)
C15 C20 1.398(2)
C16 C17 1.396(2)
C17 H17 0.9500
C17 C18 1.393(3)
C18 H18 0.9500
C18 C19 1.382(3)
C19 H19 0.9500
C19 C20 1.391(3)
C20 H20 0.9500
C21 C22 1.405(2)
C21 C26 1.403(2)
C22 H22 0.9500
C22 C23 1.385(3)
C23 H23 0.9500
C23 C24 1.387(3)
C24 H24 0.9500
C24 C25 1.393(3)
C25 H25 0.9500
C25 C26 1.396(3)
C26 H26 0.9500
C27 C28 1.400(2)
C27 C32 1.396(2)
C28 H28 0.9500
C28 C29 1.389(2)
C29 H29 0.9500
C29 C30 1.390(3)
C30 H30 0.9500
C30 C31 1.381(3)
C31 H31 0.9500
C31 C32 1.395(2)
C32 H32 0.9500

loop_
_geom_torsion_atom_site_label_1
_geom_torsion_atom_site_label_2
_geom_torsion_atom_site_label_3
_geom_torsion_atom_site_label_4
_geom_torsion
Ti P C1 C2 48.44(11)
Ti P C14 C15 34.30(13)
Ti P C27 C28 56.31(14)
Ti P C27 C32 -123.11(13)
Ti N1 C3 C2 88.45(14)
Ti N1 C3 C4 -91.58(15)
Ti N1 C8 C9 178.32(13)
Ti N1 C8 C13 -1.2(2)
Ti N2 C16 C15 75.62(16)
Ti N2 C16 C17 -103.80(15)
Ti N2 C21 C22 29.7(2)
Ti N2 C21 C26 -148.40(14)
P C1 C2 C3 -63.19(16)
P C1 C2 C7 111.74(15)
P C14 C15 C16 -57.91(19)
P C14 C15 C20 126.05(15)
P C27 C28 C29 178.19(14)
P C27 C32 C31 -178.79(13)
N1 C3 C4 C5 -179.38(15)
N1 C8 C9 C10 179.24(17)
N1 C8 C13 C12 -178.76(15)
N2 C16 C17 C18 178.03(15)
N2 C21 C22 C23 -174.94(16)
N2 C21 C26 C25 175.88(17)
C1 P C14 C15 -77.11(13)
C1 P C27 C28 -179.00(12)
C1 P C27 C32 1.59(16)
C1 C2 C3 N1 -4.6(2)
C1 C2 C3 C4 175.42(14)
C1 C2 C7 C6 -175.75(15)
C2 C3 C4 C5 0.6(2)
C3 N1 C8 C9 10.8(2)
C3 N1 C8 C13 -168.78(14)
C3 C2 C7 C6 -0.8(2)
C3 C4 C5 C6 -0.9(3)
C4 C5 C6 C7 0.4(3)
C5 C6 C7 C2 0.5(3)
C7 C2 C3 N1 -179.73(14)
C7 C2 C3 C4 0.3(2)
C8 N1 C3 C2 -100.54(17)
C8 N1 C3 C4 79.43(18)
C8 C9 C10 C11 -0.3(3)
C9 C8 C13 C12 1.7(2)
C9 C10 C11 C12 1.3(3)
C10 C11 C12 C13 -0.8(3)
C11 C12 C13 C8 -0.7(3)
C13 C8 C9 C10 -1.2(3)
C14 P C1 C2 160.99(10)
C14 P C27 C28 -67.49(14)
C14 P C27 C32 113.09(14)
C14 C15 C16 N2 7.1(2)
C14 C15 C16 C17 -173.47(15)
C14 C15 C20 C19 173.93(17)
C15 C16 C17 C18 -1.4(2)
C16 N2 C21 C22 -161.07(15)
C16 N2 C21 C26 20.8(2)
C16 C15 C20 C19 -2.2(3)
C16 C17 C18 C19 -0.4(3)
C17 C18 C19 C20 0.8(3)
C18 C19 C20 C15 0.5(3)
C20 C15 C16 N2 -176.75(15)
C20 C15 C16 C17 2.7(2)
C21 N2 C16 C15 -94.78(18)
C21 N2 C16 C17 85.80(18)
C21 C22 C23 C24 -1.3(3)
C22 C21 C26 C25 -2.2(3)
C22 C23 C24 C25 -1.6(3)
C23 C24 C25 C26 2.5(3)
C24 C25 C26 C21 -0.6(3)
C26 C21 C22 C23 3.2(3)
C27 P C1 C2 -88.11(11)
C27 P C14 C15 169.82(12)
C27 C28 C29 C30 1.1(3)
C28 C27 C32 C31 1.8(2)
C28 C29 C30 C31 0.7(3)
C29 C30 C31 C32 -1.2(3)
C30 C31 C32 C27 0.0(3)
C32 C27 C28 C29 -2.4(2)

loop_
_exptl_oxdiff_crystal_face_indexfrac_h
_exptl_oxdiff_crystal_face_indexfrac_k
_exptl_oxdiff_crystal_face_indexfrac_l
_exptl_oxdiff_crystal_face_x
_exptl_oxdiff_crystal_face_y
_exptl_oxdiff_crystal_face_z
-14.9982 -6.9540 -3.0281 0.2358 0.1321 -0.9821
14.9982 6.9540 3.0281 -0.2358 -0.1321 0.9821
12.0046 -8.0164 -16.9920 0.7219 0.3643 0.5735
-12.0046 8.0164 16.9920 -0.7219 -0.3643 -0.5735
1.9785 -7.0259 20.9979 -0.0238 -0.9605 0.1529
-15.9976 -2.9545 -0.0254 0.0045 0.1075 -0.9923
7.9850 -18.0222 0.9944 0.8306 -0.4786 0.3235
7.0147 -2.9957 -23.9949 0.5795 0.7826 0.2854
-1.9777 7.0269 -21.9980 0.0402 0.9986 -0.1575
12.0153 7.9823 -16.9768 0.0251 0.6817 0.7189
-11.9905 14.0288 3.9966 -0.7699 0.2504 -0.5783
-2.0230 -12.0132 19.9874 0.1788 -0.9798 -0.1384
7.0200 12.9960 -16.9792 -0.2321 0.8330 0.4627
